data_2230975
loop_
_publ_author_name
'Kee, Yongho'
'Lee, Seoung-Soo'
'Yun, Hoseop'

_publ_section_title
;
 The mixed-valent titanium phosphate, Li~2~Ti~2~(PO~4~)~3~, dilithium
 dititanium(III/IV) tris(orthophosphate)
;
_journal_coeditor_code WM2513
_journal_issue 9
_journal_name_full 'Acta Crystallographica, Section E'
_journal_page_first i49
_journal_page_last i49
_journal_paper_doi 10.1107/S1600536811031606
_journal_volume 67
_journal_year 2011
_chemical_formula_iupac 'Li2 Ti2 (P O4)3'
_chemical_formula_sum 'Li2 O12 P3 Ti2'
_chemical_formula_weight 394.59
_chemical_name_systematic
;
dilithium dititanium(III/IV) tris(orthophosphate)
;
_space_group_IT_number 60
_symmetry_cell_setting orthorhombic
_symmetry_space_group_name_Hall '-P 2n 2ab'
_symmetry_space_group_name_H-M 'P b c n'
_audit_creation_method 'WinGX routine CIF_UPDATE'
_cell_angle_alpha 90
_cell_angle_beta 90
_cell_angle_gamma 90
_cell_formula_units_Z 4
_cell_length_a 12.0344(5)
_cell_length_b 8.5795(5)
_cell_length_c 8.6794(4)
_cell_measurement_reflns_used 6390
_cell_measurement_temperature 290.0(10)
_cell_measurement_theta_max 27.44
_cell_measurement_theta_min 3.34
_cell_volume 896.14(8)
_computing_cell_refinement 'RAPID-AUTO (Rigaku, 2006)'
_computing_data_collection 'RAPID-AUTO (Rigaku, 2006)'
_computing_data_reduction 'RAPID-AUTO (Rigaku, 2006)'
_computing_molecular_graphics 'locally modified version of ORTEP (Johnson, 1965)'
_computing_publication_material 'WinGX (Farrugia, 1999)'
_computing_structure_refinement 'SHELXL97 (Sheldrick, 2008)'
_computing_structure_solution 'SHELXS97 (Sheldrick, 2008)'
_diffrn_ambient_temperature 290.0(10)
_diffrn_measured_fraction_theta_full 0.981
_diffrn_measured_fraction_theta_max 0.981
_diffrn_measurement_device_type 'Rigaku R-AXIS RAPID'
_diffrn_measurement_method \w
_diffrn_radiation_monochromator Graphite
_diffrn_radiation_source 'sealed tube'
_diffrn_radiation_type MoK\a
_diffrn_radiation_wavelength 0.71073
_diffrn_reflns_av_R_equivalents 0.0347
_diffrn_reflns_limit_h_max 14
_diffrn_reflns_limit_h_min -14
_diffrn_reflns_limit_k_max 11
_diffrn_reflns_limit_k_min -11
_diffrn_reflns_limit_l_max 11
_diffrn_reflns_limit_l_min -11
_diffrn_reflns_number 6671
_diffrn_reflns_theta_full 27.44
_diffrn_reflns_theta_max 27.44
_diffrn_reflns_theta_min 3.39
_exptl_absorpt_coefficient_mu 2.386
_exptl_absorpt_correction_T_max 1.000
_exptl_absorpt_correction_T_min 0.802
_exptl_absorpt_correction_type multi-scan
_exptl_absorpt_process_details '(ABSCOR; Higashi, 1995)'
_exptl_crystal_colour black
_exptl_crystal_density_diffrn 2.925
_exptl_crystal_density_method 'not measured'
_exptl_crystal_description block
_exptl_crystal_F_000 764
_exptl_crystal_size_max 0.220
_exptl_crystal_size_mid 0.160
_exptl_crystal_size_min 0.140
_refine_diff_density_max 0.492
_refine_diff_density_min -0.737
_refine_ls_extinction_method none
_refine_ls_goodness_of_fit_ref 1.373
_refine_ls_matrix_type full
_refine_ls_number_parameters 87
_refine_ls_number_reflns 1004
_refine_ls_number_restraints 0
_refine_ls_restrained_S_all 1.373
_refine_ls_R_factor_gt 0.0464
_refine_ls_shift/su_max 0
_refine_ls_structure_factor_coef Fsqd
_refine_ls_weighting_details 'calc w=1/[\s^2^(Fo^2^)+(0.0000P)^2^+10.7789P] where P=(Fo^2^+2Fc^2^)/3'
_refine_ls_weighting_scheme calc
_refine_ls_wR_factor_ref 0.1122
_reflns_number_gt 974
_reflns_number_total 1004
_reflns_threshold_expression I>2\s(I)
_cod_data_source_file wm2513.cif
_cod_data_source_block I
_cod_original_cell_volume 896.14(7)
_cod_database_code 2230975
_cod_database_fobs_code 2230975

loop_
_symmetry_equiv_pos_as_xyz
'x, y, z'
'-x+1/2, -y+1/2, z+1/2'
'x+1/2, -y+1/2, -z'
'-x, y, -z+1/2'
'-x, -y, -z'
'x-1/2, y-1/2, -z-1/2'
'-x-1/2, y-1/2, z'
'x, -y, z-1/2'

loop_
_atom_site_type_symbol
_atom_site_label
_atom_site_fract_x
_atom_site_fract_y
_atom_site_fract_z
_atom_site_U_iso_or_equiv
_atom_site_adp_type
_atom_site_calc_flag
_atom_site_refinement_flags
_atom_site_occupancy
_atom_site_disorder_assembly
_atom_site_disorder_group
Li Li 0.1812(9) 0.2861(13) 0.2191(12) 0.020(2) Uani d . 1 . .
Ti Ti 0.38824(7) 0.25295(11) 0.03788(11) 0.0077(2) Uani d . 1 . .
P P1 0.5 0.5399(2) 0.25 0.0086(4) Uani d S 1 . .
P P2 0.35246(11) 0.10469(15) 0.39437(15) 0.0069(3) Uani d . 1 . .
O O1 0.4200(3) 0.3537(5) -0.1627(5) 0.0186(9) Uani d . 1 . .
O O2 0.4304(4) 0.4408(5) 0.1413(5) 0.0219(10) Uani d . 1 . .
O O3 0.5306(4) 0.1556(5) 0.0618(5) 0.0217(10) Uani d . 1 . .
O O4 0.2282(3) 0.3271(5) 0.0130(4) 0.0152(8) Uani d . 1 . .
O O5 0.3221(3) 0.1629(5) 0.2322(4) 0.0137(8) Uani d . 1 . .
O O6 0.3443(3) 0.0729(4) -0.1040(5) 0.0146(8) Uani d . 1 . .

loop_
_atom_site_aniso_label
_atom_site_aniso_U_11
_atom_site_aniso_U_22
_atom_site_aniso_U_33
_atom_site_aniso_U_12
_atom_site_aniso_U_13
_atom_site_aniso_U_23
Li 0.019(5) 0.025(5) 0.017(5) 0.002(4) 0.005(4) -0.004(4)
Ti 0.0076(4) 0.0079(4) 0.0078(4) 0.0006(3) 0.0001(3) -0.0007(4)
P1 0.0114(9) 0.0075(8) 0.0071(8) 0 0.0023(7) 0
P2 0.0060(6) 0.0079(6) 0.0067(6) 0.0001(5) -0.0003(5) -0.0001(5)
O1 0.018(2) 0.025(2) 0.0126(18) -0.0112(17) 0.0036(17) -0.0017(17)
O2 0.031(3) 0.018(2) 0.016(2) -0.0095(18) -0.0074(19) 0.0006(17)
O3 0.021(2) 0.019(2) 0.025(2) 0.0074(17) -0.0096(19) -0.0075(18)
O4 0.017(2) 0.020(2) 0.0087(17) 0.0098(16) -0.0012(16) 0.0001(15)
O5 0.0107(18) 0.021(2) 0.0096(17) 0.0007(15) 0.0008(16) 0.0035(16)
O6 0.0131(19) 0.0084(18) 0.022(2) -0.0007(14) -0.0049(17) 0.0013(16)

loop_
_atom_type_symbol
_atom_type_description
_atom_type_scat_dispersion_real
_atom_type_scat_dispersion_imag
_atom_type_scat_source
Li Li -0.0003 0.0001 'International Tables Vol C Tables 4.2.6.8 and 6.1.1.4'
Ti Ti 0.2776 0.4457 'International Tables Vol C Tables 4.2.6.8 and 6.1.1.4'
P P 0.1023 0.0942 'International Tables Vol C Tables 4.2.6.8 and 6.1.1.4'
O O 0.0106 0.006 'International Tables Vol C Tables 4.2.6.8 and 6.1.1.4'

loop_
_geom_angle_atom_site_label_1
_geom_angle_atom_site_label_2
_geom_angle_atom_site_label_3
_geom_angle_site_symmetry_1
_geom_angle_site_symmetry_3
_geom_angle
_geom_angle_publ_flag
O4 Li O6 . 2 131.3(6) ?
O4 Li O1 . 2 140.7(6) ?
O6 Li O1 2 2 82.7(4) ?
O4 Li O5 . . 84.2(4) ?
O6 Li O5 2 . 114.2(5) ?
O1 Li O5 2 . 99.8(5) ?
O2 Ti O3 . . 94.55(19) ?
O2 Ti O1 . . 89.61(18) ?
O3 Ti O1 . . 96.49(19) ?
O2 Ti O5 . . 92.03(18) ?
O3 Ti O5 . . 95.45(18) ?
O1 Ti O5 . . 167.79(17) ?
O2 Ti O4 . . 92.14(19) ?
O3 Ti O4 . . 172.33(19) ?
O1 Ti O4 . . 87.31(17) ?
O5 Ti O4 . . 80.54(16) ?
O2 Ti O6 . . 170.86(18) ?
O3 Ti O6 . . 88.11(17) ?
O1 Ti O6 . . 81.39(17) ?
O5 Ti O6 . . 96.43(16) ?
O4 Ti O6 . . 85.86(16) ?
O2 P1 O2 . 4_655 112.1(3) ?
O2 P1 O1 . 8_566 107.1(2) ?
O2 P1 O1 4_655 8_566 111.9(2) ?
O2 P1 O1 . 5_665 111.9(2) ?
O2 P1 O1 4_655 5_665 107.1(2) ?
O1 P1 O1 8_566 5_665 106.6(4) ?
O3 P2 O6 4_655 8_556 110.1(2) ?
O3 P2 O4 4_655 2 108.0(2) ?
O6 P2 O4 8_556 2 109.5(2) ?
O3 P2 O5 4_655 . 110.8(2) ?
O6 P2 O5 8_556 . 108.5(2) ?
O4 P2 O5 2 . 109.9(2) ?
P1 O1 Ti 5_665 . 144.9(3) ?
P1 O1 Li 5_665 2_554 119.3(4) ?
Ti O1 Li . 2_554 94.1(3) ?
P1 O2 Ti . . 155.2(3) ?
P2 O3 Ti 4_655 . 168.1(3) ?
P2 O4 Li 2_554 . 120.8(4) ?
P2 O4 Ti 2_554 . 142.1(2) ?
Li O4 Ti . . 97.1(4) ?
P2 O5 Li . . 115.2(4) ?
P2 O5 Ti . . 142.7(2) ?
Li O5 Ti . . 94.8(4) ?
P2 O6 Li 8 2_554 127.8(4) ?
P2 O6 Ti 8 . 138.0(3) ?
Li O6 Ti 2_554 . 92.6(4) ?

loop_
_geom_bond_atom_site_label_1
_geom_bond_atom_site_label_2
_geom_bond_site_symmetry_2
_geom_bond_distance
_geom_bond_publ_flag
Li O4 . 1.909(11) ?
Li O6 2 1.979(11) ?
Li O1 2 1.994(12) ?
Li O5 . 2.001(11) ?
Li Ti 2 2.909(10) ?
Li Ti . 2.960(10) ?
Li P2 . 2.997(11) ?
Li P2 2_554 2.998(11) ?
Li P1 6_556 3.048(11) ?
Ti O2 . 1.913(4) ?
Ti O3 . 1.917(4) ?
Ti O1 . 1.981(4) ?
Ti O5 . 2.019(4) ?
Ti O4 . 2.039(4) ?
Ti O6 . 2.045(4) ?
Ti Li 2_554 2.909(10) ?
P1 O2 . 1.521(4) ?
P1 O2 4_655 1.521(4) ?
P1 O1 8_566 1.528(4) ?
P1 O1 5_665 1.528(4) ?
P1 Li 6_666 3.048(11) ?
P1 Li 7_665 3.048(11) ?
P2 O3 4_655 1.522(4) ?
P2 O6 8_556 1.527(4) ?
P2 O4 2 1.531(4) ?
P2 O5 . 1.537(4) ?
P2 Li 2 2.998(11) ?
O1 P1 5_665 1.528(4) ?
O1 Li 2_554 1.994(12) ?
O3 P2 4_655 1.522(4) ?
O4 P2 2_554 1.531(4) ?
O6 P2 8 1.527(4) ?
O6 Li 2_554 1.979(11) ?
